data_7220585
loop_
_publ_author_name
'Christensen, Mikkel A.'
'Rudebusch, Gabriel E.'
'Parker, Christian Richard'
'Andersen, Cecilie Lindholm'
'Kadziola, Anders'
'Haley, Michael M.'
'Hammerich, Ole'
'Nielsen, Mogens Brondsted'

_publ_section_title
;
 Diindenothienoacene--tetrathiafulvalene redox systems
;
_journal_name_full 'RSC Adv.'
_journal_paper_doi 10.1039/C5RA09581F
_journal_year 2015
_chemical_formula_sum 'C64 H56 F12 P2 S18'
_chemical_formula_weight 1692.11
_chemical_name_systematic
; 
 ? 
;
_space_group_IT_number 2
_symmetry_cell_setting triclinic
_symmetry_space_group_name_Hall '-P 1'
_symmetry_space_group_name_H-M 'P -1'
_atom_sites_solution_hydrogens difmap
_atom_sites_solution_primary iterative
_atom_sites_solution_secondary difmap
_audit_creation_method SHELXL-97
_audit_update_record
;
2015-03-26 deposited with the CCDC.
2015-05-27 downloaded from the CCDC.
;
_cell_angle_alpha 78.671(2)
_cell_angle_beta 72.701(2)
_cell_angle_gamma 80.847(2)
_cell_formula_units_Z 2
_cell_length_a 13.7471(7)
_cell_length_b 14.2896(9)
_cell_length_c 19.0860(11)
_cell_measurement_reflns_used 76593
_cell_measurement_temperature 122(2)
_cell_measurement_theta_max 27.88
_cell_measurement_theta_min 1.99
_cell_volume 3489.6(3)
_computing_cell_refinement 'APEX2 v.2013.6-2, Bruker/Nonius'
_computing_data_collection 'APEX2 v.2013.6-2, Bruker/Nonius'
_computing_data_reduction 'APEX2 v.2013.6-2, Bruker/Nonius'
_computing_molecular_graphics 'ORTEP-II (Johnson, 1976)'
_computing_structure_refinement 'SHELXL-97 (Sheldrick, 1997)'
_computing_structure_solution 'APEX2 v.2013.6-2, Bruker/Nonius'
_diffrn_ambient_temperature 122(2)
_diffrn_measured_fraction_theta_full 0.999
_diffrn_measured_fraction_theta_max 0.999
_diffrn_measurement_device_type 'Bruker D8 Venture'
_diffrn_radiation_monochromator graphit
_diffrn_radiation_source 'fine-focus sealed tube'
_diffrn_radiation_type MoK\a
_diffrn_radiation_wavelength 0.71073
_diffrn_reflns_av_R_equivalents 0.2088
_diffrn_reflns_av_sigmaI/netI 0.1544
_diffrn_reflns_limit_h_max 18
_diffrn_reflns_limit_h_min -18
_diffrn_reflns_limit_k_max 18
_diffrn_reflns_limit_k_min -18
_diffrn_reflns_limit_l_max 25
_diffrn_reflns_limit_l_min -25
_diffrn_reflns_number 76593
_diffrn_reflns_theta_full 27.88
_diffrn_reflns_theta_max 27.88
_diffrn_reflns_theta_min 1.99
_exptl_absorpt_coefficient_mu 0.675
_exptl_absorpt_correction_T_max 0.9709
_exptl_absorpt_correction_T_min 0.8024
_exptl_absorpt_correction_type multi-scan
_exptl_crystal_density_diffrn 1.610
_exptl_crystal_density_method 'not measured'
_exptl_crystal_F_000 1732
_exptl_crystal_size_max 0.34
_exptl_crystal_size_mid 0.07
_exptl_crystal_size_min 0.04
_refine_diff_density_max 2.605
_refine_diff_density_min -2.276
_refine_diff_density_rms 0.178
_refine_ls_extinction_method none
_refine_ls_goodness_of_fit_ref 1.027
_refine_ls_hydrogen_treatment constr
_refine_ls_matrix_type full
_refine_ls_number_parameters 905
_refine_ls_number_reflns 16617
_refine_ls_number_restraints 1711
_refine_ls_restrained_S_all 1.092
_refine_ls_R_factor_all 0.2135
_refine_ls_R_factor_gt 0.1077
_refine_ls_shift/su_max 0.000
_refine_ls_shift/su_mean 0.000
_refine_ls_structure_factor_coef Fsqd
_refine_ls_weighting_details 'calc w=1/[\s^2^(Fo^2^)+(0.1266P)^2^+29.3136P] where P=(Fo^2^+2Fc^2^)/3'
_refine_ls_weighting_scheme calc
_refine_ls_wR_factor_gt 0.2485
_refine_ls_wR_factor_ref 0.3065
_reflns_number_gt 8387
_reflns_number_total 16617
_reflns_threshold_expression >2sigma(I)
_cod_data_source_file c5ra09581f2.cif
_cod_data_source_block mo_d8v965_0m-1
_cod_database_code 7220585

loop_
_symmetry_equiv_pos_as_xyz
'x, y, z'
'-x, -y, -z'

loop_
_atom_site_label
_atom_site_type_symbol
_atom_site_fract_x
_atom_site_fract_y
_atom_site_fract_z
_atom_site_U_iso_or_equiv
_atom_site_adp_type
_atom_site_occupancy
_atom_site_symmetry_multiplicity
_atom_site_calc_flag
_atom_site_refinement_flags
_atom_site_disorder_assembly
_atom_site_disorder_group
S1 S 0.35791(14) 0.65524(15) 0.03994(11) 0.0176(4) Uani 1 1 d U . .
S2 S 0.43888(16) 0.80238(15) -0.23827(12) 0.0218(4) Uani 1 1 d U . .
S3 S 0.31473(15) 0.89180(16) 0.08668(12) 0.0230(4) Uani 1 1 d U . .
S4 S 0.21348(16) 0.61903(18) 0.20608(12) 0.0274(4) Uani 1 1 d DU A .
S5 S 0.28358(15) 0.76953(16) -0.09800(12) 0.0224(4) Uani 1 1 d U . .
S6 S 0.37944(16) 1.04276(16) -0.19115(13) 0.0256(4) Uani 1 1 d U . .
S7 S 0.17931(16) 0.84966(18) 0.25703(12) 0.0279(4) Uani 1 1 d U . .
S8 S 0.28896(17) 0.75377(18) 0.36306(12) 0.0295(4) Uani 1 1 d U . .
S9 S 0.31042(17) 0.51764(18) 0.31895(12) 0.0302(4) Uani 1 1 d U . .
S10 S 0.23168(17) 1.00365(17) -0.04816(14) 0.0299(4) Uani 1 1 d U . .
S11 S -0.02331(18) 0.8742(2) 0.37246(14) 0.0396(5) Uani 1 1 d U . .
P12 P 0.0000 0.5000 0.0000 0.0321(7) Uani 1 2 d SU . .
S13 S 0.11027(18) 0.87166(18) -0.15865(15) 0.0349(5) Uani 1 1 d U . .
S14 S 0.05074(18) 1.09401(18) -0.10279(15) 0.0371(5) Uani 1 1 d U . .
S15 S 0.10318(19) 0.7705(2) 0.49382(13) 0.0376(5) Uani 1 1 d U . .
S16 S 0.28591(18) 0.89705(18) -0.32319(14) 0.0322(5) Uani 1 1 d U . .
S17 S 0.21646(18) 1.14233(18) -0.26625(14) 0.0335(5) Uani 1 1 d U . .
P18 P 0.3126(2) 1.0190(2) 0.41671(16) 0.0429(6) Uani 1 1 d U . .
S19 S 0.1132(2) 0.5284(2) 0.44224(14) 0.0478(6) Uani 1 1 d U . .
P21 P 0.5000 0.5000 0.5000 0.0607(11) Uani 1 2 d SU . .
F22 F 0.0858(4) 0.5690(4) -0.0105(3) 0.0419(11) Uani 1 1 d U . .
F23 F 0.2754(5) 0.9298(5) 0.4772(4) 0.0630(12) Uani 1 1 d U . .
C24 C 0.4985(6) 0.8088(6) 0.0945(5) 0.0235(6) Uani 1 1 d U . .
F25 F 0.3487(5) 1.1086(5) 0.3559(4) 0.0600(11) Uani 1 1 d U . .
F26 F 0.0825(4) 0.4092(4) 0.0053(3) 0.0459(12) Uani 1 1 d U . .
C27 C 0.6036(6) 0.9446(6) -0.1762(5) 0.0239(7) Uani 1 1 d U . .
H27 H 0.5732 0.9806 -0.2132 0.029 Uiso 1 1 calc R . .
C28 C 0.4872(6) 0.7424(6) 0.2183(5) 0.0246(6) Uani 1 1 d U . .
C29 C 0.7079(6) 0.9145(6) -0.1935(5) 0.0241(8) Uani 1 1 d U . .
H29 H 0.7487 0.9299 -0.2431 0.029 Uiso 1 1 calc R . .
C30 C 0.4166(6) 0.5545(6) 0.1716(4) 0.0225(6) Uani 1 1 d U . .
C31 C 0.5970(6) 0.6794(6) -0.1438(4) 0.0190(6) Uani 1 1 d U . .
C32 C 0.6590(6) 0.7019(6) -0.2154(4) 0.0194(7) Uani 1 1 d U . .
H32 H 0.6310 0.7376 -0.2538 0.023 Uiso 1 1 calc R . .
F33 F 0.0290(4) 0.5041(4) -0.0883(3) 0.0481(12) Uani 1 1 d U . .
C34 C 0.3118(7) 0.8396(6) -0.2400(5) 0.0269(6) Uani 1 1 d U . .
C35 C 0.4850(6) 0.7028(6) -0.1115(4) 0.0192(5) Uani 1 1 d U . .
C36 C 0.5564(6) 0.6149(6) -0.0182(4) 0.0185(6) Uani 1 1 d U . .
C37 C 0.6589(6) 0.7199(6) 0.1336(5) 0.0245(7) Uani 1 1 d U . .
H37 H 0.7052 0.7292 0.0853 0.029 Uiso 1 1 calc R . .
C38 C 0.6395(6) 0.6262(6) -0.0874(4) 0.0187(6) Uani 1 1 d U . .
C39 C 0.6966(6) 0.8379(6) -0.0680(5) 0.0236(7) Uani 1 1 d U . .
H39 H 0.7285 0.8019 -0.0318 0.028 Uiso 1 1 calc R . .
C40 C 0.5924(6) 0.8666(6) -0.0495(5) 0.0236(6) Uani 1 1 d U . .
F41 F 0.2672(5) 0.9803(5) 0.3621(4) 0.0621(11) Uani 1 1 d U . .
C42 C 0.5174(6) 0.5075(6) 0.1802(4) 0.0215(6) Uani 1 1 d U . .
C43 C 0.6920(6) 0.6696(6) 0.1940(5) 0.0249(8) Uani 1 1 d U . .
H43 H 0.7620 0.6448 0.1866 0.030 Uiso 1 1 calc R . .
C44 C 0.6508(6) 0.4242(6) 0.2327(5) 0.0219(7) Uani 1 1 d U . .
H44 H 0.6719 0.3909 0.2749 0.026 Uiso 1 1 calc R . .
C45 C 0.3941(6) 0.8257(6) 0.1382(5) 0.0241(6) Uani 1 1 d U . .
C46 C 0.4335(6) 0.9413(6) -0.0667(5) 0.0246(6) Uani 1 1 d U . .
C47 C 0.3839(6) 0.7886(7) 0.2141(5) 0.0253(6) Uani 1 1 d U . .
C48 C 0.7633(6) 0.6708(6) -0.2297(4) 0.0199(7) Uani 1 1 d U . .
H48 H 0.8070 0.6879 -0.2781 0.024 Uiso 1 1 calc R . .
C49 C 0.4115(6) 0.7522(6) -0.1459(5) 0.0217(6) Uani 1 1 d U . .
C50 C 0.4652(6) 0.6628(6) -0.0355(4) 0.0189(6) Uani 1 1 d U . .
C51 C 0.5383(6) 0.5753(6) 0.0557(4) 0.0194(6) Uani 1 1 d U . .
C52 C 0.7533(6) 0.8632(6) -0.1412(5) 0.0239(8) Uani 1 1 d U . .
H52 H 0.8251 0.8446 -0.1550 0.029 Uiso 1 1 calc R . .
C53 C 0.3239(6) 0.5617(7) 0.2260(5) 0.0263(6) Uani 1 1 d U . .
F54 F 0.4703(7) 0.6061(6) 0.4635(4) 0.0842(16) Uani 1 1 d U . .
C55 C 0.8051(6) 0.6154(6) -0.1749(4) 0.0196(7) Uani 1 1 d U . .
H55 H 0.8759 0.5921 -0.1865 0.024 Uiso 1 1 calc R . .
C56 C 0.6252(6) 0.6548(6) 0.2645(5) 0.0252(8) Uani 1 1 d U . .
H56 H 0.6496 0.6187 0.3045 0.030 Uiso 1 1 calc R . .
C57 C 0.2525(7) 1.0835(7) -0.1883(5) 0.0311(6) Uani 1 1 d U . .
C58 C 0.4335(6) 0.5924(6) 0.0959(4) 0.0201(6) Uani 1 1 d U . .
F59 F 0.3542(6) 1.0606(5) 0.4721(4) 0.0650(12) Uani 1 1 d U . .
C60 C 0.5223(6) 0.6923(6) 0.2776(5) 0.0251(7) Uani 1 1 d U . .
H60 H 0.4770 0.6836 0.3264 0.030 Uiso 1 1 calc R . .
C61 C 0.1597(7) 0.7897(8) 0.3984(5) 0.0328(6) Uani 1 1 d U . .
C62 C 0.6931(6) 0.4864(6) 0.1014(5) 0.0211(7) Uani 1 1 d U . .
H62 H 0.7418 0.4959 0.0542 0.025 Uiso 1 1 calc R . .
F63 F 0.4638(7) 0.4606(6) 0.4419(4) 0.0863(16) Uani 1 1 d U . .
C64 C 0.5116(6) 0.8504(6) 0.0208(5) 0.0236(6) Uani 1 1 d U . .
C65 C 0.4186(6) 0.8970(6) 0.0075(5) 0.0240(6) Uani 1 1 d U . .
C66 C 0.7422(6) 0.5944(6) -0.1029(4) 0.0192(7) Uani 1 1 d U . .
H66 H 0.7702 0.5583 -0.0647 0.023 Uiso 1 1 calc R . .
C67 C 0.1324(7) 0.5976(7) 0.2959(5) 0.0324(6) Uani 1 1 d DU . .
C68 C 0.5912(6) 0.5208(6) 0.1096(4) 0.0206(6) Uani 1 1 d U . .
C69 C 0.1076(7) 0.8333(8) 0.3490(5) 0.0330(6) Uani 1 1 d U . .
C70 C 0.1828(7) 1.0640(7) -0.1205(5) 0.0315(6) Uani 1 1 d U . .
F71 F 0.4178(6) 0.9623(5) 0.3902(4) 0.0706(12) Uani 1 1 d U . .
C72 C 0.1776(7) 0.5495(7) 0.3474(5) 0.0338(6) Uani 1 1 d DU A .
C73 C 0.5489(6) 0.4587(6) 0.2409(5) 0.0219(7) Uani 1 1 d U . .
H73 H 0.5006 0.4488 0.2883 0.026 Uiso 1 1 calc R . .
C74 C 0.1771(8) 0.6979(8) 0.6113(5) 0.0425(16) Uani 1 1 d U . .
H74A H 0.1641 0.7614 0.6264 0.064 Uiso 1 1 calc R . .
H74B H 0.2318 0.6595 0.6309 0.064 Uiso 1 1 calc R . .
H74C H 0.1145 0.6656 0.6309 0.064 Uiso 1 1 calc R . .
C75 C 0.2945(6) 0.7967(7) 0.2720(5) 0.0276(6) Uani 1 1 d U . .
C76 C 0.5448(6) 0.9210(6) -0.1034(5) 0.0239(6) Uani 1 1 d U . .
C77 C 0.2092(7) 0.7086(8) 0.5284(5) 0.0351(8) Uani 1 1 d U . .
H77A H 0.2288 0.6447 0.5126 0.042 Uiso 1 1 calc R . .
H77B H 0.2691 0.7458 0.5079 0.042 Uiso 1 1 calc R . .
C78 C 0.2400(7) 0.8263(6) -0.1753(5) 0.0274(6) Uani 1 1 d U . .
C79 C 0.0466(7) 0.7645(7) -0.1331(6) 0.0331(10) Uani 1 1 d U . .
H79A H 0.0778 0.7178 -0.0981 0.040 Uiso 1 1 calc R . .
H79B H -0.0265 0.7804 -0.1072 0.040 Uiso 1 1 calc R . .
C80 C 0.5562(6) 0.7562(6) 0.1456(5) 0.0242(6) Uani 1 1 d U . .
C81 C 0.7233(6) 0.4374(6) 0.1636(4) 0.0218(7) Uani 1 1 d U . .
H81 H 0.7930 0.4131 0.1590 0.026 Uiso 1 1 calc R . .
F82 F 0.3910(7) 0.5000(6) 0.5575(4) 0.0913(17) Uani 1 1 d U . .
C83 C 0.0158(8) 1.0655(8) 0.3420(6) 0.0454(17) Uani 1 1 d U . .
H83A H 0.0835 1.0435 0.3115 0.068 Uiso 1 1 calc R . .
H83B H 0.0209 1.1217 0.3625 0.068 Uiso 1 1 calc R . .
H83C H -0.0321 1.0828 0.3113 0.068 Uiso 1 1 calc R . .
C84 C 0.3582(6) 0.9919(6) -0.0990(5) 0.0269(6) Uani 1 1 d U . .
C85 C 0.4417(8) 0.7823(7) -0.4116(6) 0.0405(16) Uani 1 1 d U . .
H85A H 0.4457 0.7355 -0.3672 0.061 Uiso 1 1 calc R . .
H85B H 0.5089 0.7814 -0.4483 0.061 Uiso 1 1 calc R . .
H85C H 0.3913 0.7655 -0.4329 0.061 Uiso 1 1 calc R . .
C86 C 0.3377(7) 1.1503(7) -0.3367(5) 0.0342(10) Uani 1 1 d U . .
H86A H 0.3863 1.1777 -0.3191 0.041 Uiso 1 1 calc R . .
H86B H 0.3681 1.0859 -0.3489 0.041 Uiso 1 1 calc R . .
C87 C 0.0536(7) 0.7196(7) -0.1993(6) 0.0371(15) Uani 1 1 d U . .
H87A H 0.0093 0.7590 -0.2282 0.056 Uiso 1 1 calc R . .
H87B H 0.0315 0.6551 -0.1826 0.056 Uiso 1 1 calc R . .
H87C H 0.1246 0.7153 -0.2304 0.056 Uiso 1 1 calc R . .
C88 C 0.4090(7) 0.8823(7) -0.3904(5) 0.0322(10) Uani 1 1 d U . .
H88A H 0.4076 0.9288 -0.4361 0.039 Uiso 1 1 calc R . .
H88B H 0.4616 0.8988 -0.3704 0.039 Uiso 1 1 calc R . .
F89 F 0.2044(6) 1.0799(5) 0.4451(4) 0.0718(12) Uani 1 1 d U . .
C90 C 0.0358(7) 1.2140(7) -0.0827(6) 0.0377(10) Uani 1 1 d U . .
H90A H 0.0511 1.2135 -0.0351 0.045 Uiso 1 1 calc R . .
H90B H 0.0827 1.2542 -0.1227 0.045 Uiso 1 1 calc R . .
C91 C -0.0757(8) 1.2531(8) -0.0778(7) 0.0469(17) Uani 1 1 d U . .
H91A H -0.0899 1.2523 -0.1250 0.070 Uiso 1 1 calc R . .
H91B H -0.0877 1.3192 -0.0675 0.070 Uiso 1 1 calc R . .
H91C H -0.1210 1.2130 -0.0376 0.070 Uiso 1 1 calc R . .
C92 C 0.1796(9) 0.3312(9) 0.4456(6) 0.0523(17) Uani 1 1 d U . .
H92A H 0.1088 0.3157 0.4591 0.078 Uiso 1 1 calc R . .
H92B H 0.2218 0.2775 0.4666 0.078 Uiso 1 1 calc R . .
H92C H 0.2066 0.3426 0.3914 0.078 Uiso 1 1 calc R . .
C93 C 0.1823(8) 0.4198(8) 0.4760(6) 0.0440(10) Uani 1 1 d U . .
H93A H 0.2549 0.4313 0.4650 0.053 Uiso 1 1 calc R . .
H93B H 0.1549 0.4067 0.5308 0.053 Uiso 1 1 calc R . .
C95 C -0.0214(7) 0.9882(8) 0.4032(5) 0.0387(10) Uani 1 1 d U . .
H95A H -0.0916 1.0097 0.4316 0.046 Uiso 1 1 calc R . .
H95B H 0.0229 0.9768 0.4372 0.046 Uiso 1 1 calc R . .
C96 C 0.3149(8) 1.2155(8) -0.4045(6) 0.0448(17) Uani 1 1 d U . .
H96A H 0.2765 1.1826 -0.4264 0.067 Uiso 1 1 calc R . .
H96B H 0.3794 1.2312 -0.4413 0.067 Uiso 1 1 calc R . .
H96C H 0.2740 1.2748 -0.3896 0.067 Uiso 1 1 calc R . .
S20A S 0.0053(3) 0.6628(5) 0.3070(3) 0.0302(6) Uani 0.605(8) 1 d PDU A 1
C94A C -0.0490(11) 0.6073(12) 0.2519(8) 0.0317(9) Uani 0.605(8) 1 d PDU A 1
H94A H -0.1077 0.6510 0.2404 0.038 Uiso 0.605(8) 1 calc PR A 1
H94B H 0.0031 0.5997 0.2042 0.038 Uiso 0.605(8) 1 calc PR A 1
C97A C -0.0842(13) 0.5132(11) 0.2877(8) 0.0334(14) Uani 0.605(8) 1 d PDU A 1
H97A H -0.0280 0.4706 0.3024 0.050 Uiso 0.605(8) 1 calc PR A 1
H97B H -0.1063 0.4853 0.2527 0.050 Uiso 0.605(8) 1 calc PR A 1
H97C H -0.1419 0.5211 0.3318 0.050 Uiso 0.605(8) 1 calc PR A 1
S20B S 0.0075(5) 0.6233(7) 0.3231(4) 0.0317(7) Uani 0.395(8) 1 d PDU A 2
C94B C -0.0364(14) 0.5383(17) 0.2817(13) 0.0317(9) Uani 0.395(8) 1 d PDU A 2
H94C H -0.0060 0.5477 0.2272 0.038 Uiso 0.395(8) 1 calc PR A 2
H94D H -0.0157 0.4715 0.3024 0.038 Uiso 0.395(8) 1 calc PR A 2
C97B C -0.1492(15) 0.5567(19) 0.2996(13) 0.0317(14) Uani 0.395(8) 1 d PDU A 2
H97D H -0.1790 0.5332 0.3524 0.048 Uiso 0.395(8) 1 calc PR A 2
H97E H -0.1742 0.5232 0.2694 0.048 Uiso 0.395(8) 1 calc PR A 2
H97F H -0.1692 0.6258 0.2891 0.048 Uiso 0.395(8) 1 calc PR A 2

loop_
_atom_site_aniso_label
_atom_site_aniso_U_11
_atom_site_aniso_U_22
_atom_site_aniso_U_33
_atom_site_aniso_U_23
_atom_site_aniso_U_13
_atom_site_aniso_U_12
S1 0.0139(7) 0.0209(8) 0.0186(7) -0.0038(6) -0.0035(6) -0.0042(6)
S2 0.0218(7) 0.0223(8) 0.0251(8) 0.0002(7) -0.0143(6) -0.0029(7)
S3 0.0187(7) 0.0227(8) 0.0270(8) -0.0091(7) -0.0025(7) -0.0019(7)
S4 0.0219(8) 0.0397(9) 0.0223(8) -0.0124(7) 0.0024(6) -0.0156(7)
S5 0.0187(7) 0.0219(8) 0.0288(8) 0.0003(7) -0.0124(7) -0.0024(7)
S6 0.0210(8) 0.0205(8) 0.0349(9) -0.0040(7) -0.0077(7) -0.0012(7)
S7 0.0223(8) 0.0415(9) 0.0232(8) -0.0144(7) -0.0043(7) -0.0048(7)
S8 0.0235(8) 0.0434(9) 0.0243(8) -0.0134(7) -0.0045(7) -0.0057(7)
S9 0.0291(8) 0.0405(9) 0.0201(8) -0.0076(7) 0.0033(7) -0.0173(8)
S10 0.0213(7) 0.0256(8) 0.0388(9) -0.0026(7) -0.0061(7) 0.0018(7)
S11 0.0249(9) 0.0594(12) 0.0328(10) -0.0148(10) -0.0013(8) -0.0030(9)
P12 0.0204(14) 0.0363(18) 0.0383(17) 0.0079(14) -0.0118(13) -0.0096(13)
S13 0.0248(9) 0.0303(10) 0.0499(11) 0.0041(9) -0.0190(8) 0.0004(8)
S14 0.0239(9) 0.0319(10) 0.0496(10) -0.0015(9) -0.0073(8) 0.0024(8)
S15 0.0309(10) 0.0574(12) 0.0242(9) -0.0125(9) -0.0020(8) -0.0072(9)
S16 0.0341(10) 0.0309(10) 0.0373(10) 0.0048(9) -0.0243(8) -0.0046(8)
S17 0.0286(9) 0.0295(10) 0.0410(11) -0.0028(9) -0.0117(8) 0.0015(8)
P18 0.0480(14) 0.0476(15) 0.0393(13) 0.0073(11) -0.0217(11) -0.0219(12)
S19 0.0451(11) 0.0648(13) 0.0285(10) -0.0134(10) 0.0115(9) -0.0262(10)
P21 0.075(3) 0.074(3) 0.036(2) -0.0042(19) -0.0197(19) -0.016(2)
F22 0.027(2) 0.043(2) 0.052(2) 0.005(2) -0.0093(19) -0.0135(19)
F23 0.071(2) 0.060(2) 0.057(2) 0.0096(19) -0.0205(19) -0.0231(19)
C24 0.0196(9) 0.0258(10) 0.0269(10) -0.0099(9) -0.0043(9) -0.0045(9)
F25 0.070(2) 0.058(2) 0.052(2) 0.0065(19) -0.0181(19) -0.0257(19)
F26 0.031(2) 0.044(2) 0.058(2) 0.005(2) -0.0111(19) -0.0084(19)
C27 0.0198(12) 0.0230(12) 0.0296(12) -0.0081(11) -0.0049(11) -0.0032(11)
C28 0.0207(10) 0.0292(11) 0.0265(10) -0.0107(10) -0.0047(9) -0.0055(10)
C29 0.0198(12) 0.0233(13) 0.0295(13) -0.0079(12) -0.0043(12) -0.0035(12)
C30 0.0202(9) 0.0291(9) 0.0195(9) -0.0062(9) -0.0023(8) -0.0099(9)
C31 0.0175(10) 0.0216(10) 0.0204(10) -0.0039(9) -0.0071(9) -0.0047(9)
C32 0.0179(11) 0.0220(12) 0.0200(12) -0.0040(11) -0.0062(11) -0.0044(11)
F33 0.038(2) 0.052(2) 0.049(2) 0.004(2) -0.0069(19) -0.014(2)
C34 0.0247(10) 0.0260(10) 0.0338(10) 0.0019(9) -0.0175(9) -0.0035(9)
C35 0.0174(9) 0.0214(9) 0.0215(9) -0.0030(8) -0.0084(8) -0.0044(8)
C36 0.0168(9) 0.0221(10) 0.0192(9) -0.0044(9) -0.0061(8) -0.0057(9)
C37 0.0206(12) 0.0281(12) 0.0267(12) -0.0099(11) -0.0043(11) -0.0056(11)
C38 0.0172(10) 0.0218(10) 0.0195(10) -0.0042(9) -0.0065(9) -0.0050(9)
C39 0.0193(12) 0.0232(12) 0.0291(12) -0.0081(11) -0.0045(11) -0.0034(11)
C40 0.0194(10) 0.0232(10) 0.0290(10) -0.0084(10) -0.0048(9) -0.0035(9)
F41 0.072(2) 0.061(2) 0.057(2) 0.0066(19) -0.0243(19) -0.0258(19)
C42 0.0200(10) 0.0269(10) 0.0193(10) -0.0049(9) -0.0044(9) -0.0085(9)
C43 0.0209(12) 0.0289(13) 0.0270(13) -0.0100(12) -0.0047(12) -0.0056(12)
C44 0.0209(12) 0.0265(13) 0.0198(12) -0.0037(12) -0.0052(11) -0.0072(12)
C45 0.0199(9) 0.0275(10) 0.0267(10) -0.0102(9) -0.0043(9) -0.0042(9)
C46 0.0198(9) 0.0228(9) 0.0311(9) -0.0072(9) -0.0051(8) -0.0021(8)
C47 0.0208(9) 0.0315(10) 0.0257(9) -0.0112(9) -0.0041(8) -0.0049(9)
C48 0.0182(12) 0.0226(13) 0.0201(12) -0.0040(12) -0.0051(11) -0.0044(12)
C49 0.0198(9) 0.0222(10) 0.0260(10) -0.0013(9) -0.0118(9) -0.0038(9)
C50 0.0169(9) 0.0218(10) 0.0203(9) -0.0038(9) -0.0067(9) -0.0053(9)
C51 0.0175(9) 0.0240(10) 0.0189(9) -0.0046(9) -0.0052(8) -0.0066(9)
C52 0.0193(12) 0.0232(13) 0.0296(13) -0.0081(12) -0.0044(12) -0.0034(12)
C53 0.0236(10) 0.0358(10) 0.0210(10) -0.0085(9) 0.0002(9) -0.0143(9)
F54 0.098(3) 0.087(3) 0.055(3) 0.003(3) -0.012(3) -0.007(3)
C55 0.0176(12) 0.0224(13) 0.0202(12) -0.0045(12) -0.0056(11) -0.0045(12)
C56 0.0214(12) 0.0291(13) 0.0271(13) -0.0097(12) -0.0048(12) -0.0056(12)
C57 0.0240(10) 0.0266(10) 0.0402(10) -0.0036(10) -0.0080(9) 0.0004(9)
C58 0.0181(9) 0.0253(10) 0.0190(9) -0.0052(9) -0.0043(9) -0.0078(9)
F59 0.077(2) 0.062(2) 0.057(2) 0.0045(19) -0.0218(19) -0.0228(19)
C60 0.0212(12) 0.0292(12) 0.0268(12) -0.0103(11) -0.0043(11) -0.0054(11)
C61 0.0252(10) 0.0485(11) 0.0258(10) -0.0137(10) -0.0029(9) -0.0054(9)
C62 0.0201(12) 0.0258(12) 0.0192(12) -0.0040(11) -0.0053(11) -0.0071(11)
F63 0.102(3) 0.093(3) 0.059(3) -0.004(3) -0.019(3) -0.011(3)
C64 0.0195(9) 0.0241(10) 0.0283(10) -0.0089(9) -0.0045(9) -0.0035(9)
C65 0.0196(9) 0.0239(10) 0.0291(10) -0.0086(9) -0.0042(9) -0.0029(9)
C66 0.0176(11) 0.0220(12) 0.0197(12) -0.0043(11) -0.0062(11) -0.0044(11)
C67 0.0276(9) 0.0456(11) 0.0241(10) -0.0113(9) 0.0046(9) -0.0195(10)
C68 0.0194(10) 0.0254(10) 0.0190(10) -0.0045(9) -0.0050(9) -0.0075(9)
C69 0.0247(10) 0.0489(11) 0.0264(10) -0.0140(10) -0.0030(9) -0.0050(9)
C70 0.0238(10) 0.0270(10) 0.0409(10) -0.0035(10) -0.0079(9) 0.0010(9)
F71 0.072(2) 0.065(2) 0.069(2) 0.004(2) -0.014(2) -0.018(2)
C72 0.0298(10) 0.0470(11) 0.0242(10) -0.0111(9) 0.0051(9) -0.0200(10)
C73 0.0209(12) 0.0266(12) 0.0194(12) -0.0041(11) -0.0042(11) -0.0077(11)
C74 0.037(3) 0.057(3) 0.029(3) -0.008(3) -0.003(3) -0.006(3)
C75 0.0220(10) 0.0381(10) 0.0251(10) -0.0130(9) -0.0042(9) -0.0053(9)
C76 0.0195(10) 0.0231(10) 0.0298(10) -0.0082(10) -0.0047(9) -0.0032(9)
C77 0.0284(13) 0.0511(14) 0.0262(13) -0.0122(13) -0.0030(13) -0.0062(13)
C78 0.0241(10) 0.0259(10) 0.0351(10) 0.0022(9) -0.0168(9) -0.0028(9)
C79 0.0252(15) 0.0304(16) 0.0441(16) 0.0045(15) -0.0175(15) -0.0017(15)
C80 0.0204(10) 0.0278(11) 0.0267(10) -0.0102(10) -0.0048(9) -0.0050(10)
C81 0.0207(12) 0.0265(13) 0.0199(12) -0.0038(12) -0.0056(11) -0.0074(12)
F82 0.096(3) 0.095(3) 0.062(3) 0.006(3) -0.006(3) -0.005(3)
C83 0.030(3) 0.061(3) 0.038(3) -0.012(3) -0.001(3) 0.002(3)
C84 0.0210(10) 0.0237(10) 0.0350(10) -0.0058(9) -0.0061(9) -0.0012(9)
C85 0.040(3) 0.043(3) 0.039(3) 0.000(3) -0.016(3) -0.005(3)
C86 0.0291(16) 0.0302(16) 0.0414(16) -0.0046(15) -0.0089(15) -0.0002(15)
C87 0.029(3) 0.031(3) 0.051(3) 0.005(3) -0.020(2) -0.002(2)
C88 0.0313(16) 0.0320(16) 0.0362(16) 0.0048(15) -0.0199(15) -0.0043(15)
F89 0.074(2) 0.065(2) 0.065(2) 0.009(2) -0.011(2) -0.017(2)
C90 0.0266(16) 0.0333(16) 0.0487(17) -0.0052(16) -0.0071(15) 0.0024(15)
C91 0.033(3) 0.041(3) 0.060(3) -0.009(3) -0.006(3) 0.003(3)
C92 0.053(3) 0.066(3) 0.034(3) -0.009(3) 0.007(3) -0.026(3)
C93 0.0418(16) 0.0590(17) 0.0278(16) -0.0116(16) 0.0083(15) -0.0242(16)
C95 0.0268(16) 0.0558(17) 0.0312(16) -0.0139(16) -0.0013(15) -0.0018(16)
C96 0.041(3) 0.042(3) 0.045(3) -0.004(3) -0.007(3) -0.001(3)
S20A 0.0233(10) 0.0441(13) 0.0243(11) -0.0116(10) 0.0043(9) -0.0202(11)
C94A 0.0253(13) 0.0454(15) 0.0250(14) -0.0115(13) 0.0042(13) -0.0194(14)
C97A 0.026(2) 0.046(2) 0.027(2) -0.011(2) 0.004(2) -0.019(2)
S20B 0.0247(11) 0.0460(14) 0.0251(12) -0.0114(12) 0.0043(11) -0.0200(12)
C94B 0.0251(13) 0.0453(15) 0.0250(14) -0.0112(14) 0.0043(13) -0.0198(14)
C97B 0.024(2) 0.045(2) 0.026(2) -0.011(2) 0.004(2) -0.019(2)

loop_
_atom_type_symbol
_atom_type_description
_atom_type_scat_dispersion_real
_atom_type_scat_dispersion_imag
_atom_type_scat_source
C C 0.0033 0.0016 'International Tables Vol C Tables 4.2.6.8 and 6.1.1.4'
F F 0.0171 0.0103 'International Tables Vol C Tables 4.2.6.8 and 6.1.1.4'
P P 0.1023 0.0942 'International Tables Vol C Tables 4.2.6.8 and 6.1.1.4'
S S 0.1246 0.1234 'International Tables Vol C Tables 4.2.6.8 and 6.1.1.4'
H H 0.0000 0.0000 'International Tables Vol C Tables 4.2.6.8 and 6.1.1.4'

loop_
_geom_angle_atom_site_label_1
_geom_angle_atom_site_label_2
_geom_angle_atom_site_label_3
_geom_angle
_geom_angle_site_symmetry_1
_geom_angle_site_symmetry_3
C50 S1 C58 89.9(4) . .
C49 S2 C34 96.5(4) . .
C45 S3 C65 89.5(4) . .
C53 S4 C67 97.1(4) . .
C49 S5 C78 96.4(4) . .
C84 S6 C57 97.0(4) . .
C75 S7 C69 96.8(4) . .
C75 S8 C61 96.2(4) . .
C53 S9 C72 95.4(4) . .
C84 S10 C70 96.9(4) . .
C69 S11 C95 100.8(5) . .
F26 P12 F26 179.999(1) . 2_565
F26 P12 F22 90.2(3) . 2_565
F26 P12 F22 89.8(3) 2_565 2_565
F26 P12 F22 89.8(3) . .
F26 P12 F22 90.2(3) 2_565 .
F22 P12 F22 180.000(1) 2_565 .
F26 P12 F33 89.8(3) . .
F26 P12 F33 90.2(3) 2_565 .
F22 P12 F33 89.9(3) 2_565 .
F22 P12 F33 90.1(3) . .
F26 P12 F33 90.2(3) . 2_565
F26 P12 F33 89.8(3) 2_565 2_565
F22 P12 F33 90.1(3) 2_565 2_565
F22 P12 F33 89.9(3) . 2_565
F33 P12 F33 180.0 . 2_565
C78 S13 C79 102.7(4) . .
C70 S14 C90 101.9(5) . .
C61 S15 C77 101.8(4) . .
C34 S16 C88 102.7(4) . .
C57 S17 C86 102.8(4) . .
F71 P18 F23 90.1(4) . .
F71 P18 F41 92.5(4) . .
F23 P18 F41 88.3(4) . .
F71 P18 F25 90.4(4) . .
F23 P18 F25 179.3(4) . .
F41 P18 F25 91.2(4) . .
F71 P18 F59 89.7(4) . .
F23 P18 F59 92.0(4) . .
F41 P18 F59 177.8(5) . .
F25 P18 F59 88.4(4) . .
F71 P18 F89 178.5(5) . .
F23 P18 F89 90.5(4) . .
F41 P18 F89 88.9(4) . .
F25 P18 F89 89.0(4) . .
F59 P18 F89 88.9(4) . .
C72 S19 C93 103.2(5) . .
F63 P21 F63 179.998(3) . 2_666
F63 P21 F82 87.0(5) . 2_666
F63 P21 F82 93.0(5) 2_666 2_666
F63 P21 F82 93.0(5) . .
F63 P21 F82 87.0(5) 2_666 .
F82 P21 F82 179.999(1) 2_666 .
F63 P21 F54 90.5(5) . 2_666
F63 P21 F54 89.5(5) 2_666 2_666
F82 P21 F54 90.2(4) 2_666 2_666
F82 P21 F54 89.8(4) . 2_666
F63 P21 F54 89.5(5) . .
F63 P21 F54 90.5(5) 2_666 .
F82 P21 F54 89.8(4) 2_666 .
F82 P21 F54 90.2(4) . .
F54 P21 F54 179.997(2) 2_666 .
C64 C24 C45 111.8(8) . .
C64 C24 C80 141.4(8) . .
C45 C24 C80 106.7(7) . .
C29 C27 C76 118.4(8) . .
C60 C28 C80 120.0(8) . .
C60 C28 C47 131.6(8) . .
C80 C28 C47 108.4(7) . .
C52 C29 C27 121.9(8) . .
C53 C30 C58 126.1(8) . .
C53 C30 C42 128.3(8) . .
C58 C30 C42 105.6(7) . .
C32 C31 C38 120.2(7) . .
C32 C31 C35 130.9(7) . .
C38 C31 C35 108.9(7) . .
C31 C32 C48 118.4(7) . .
C78 C34 S16 123.6(7) . .
C78 C34 S2 116.7(7) . .
S16 C34 S2 119.6(5) . .
C49 C35 C50 125.0(7) . .
C49 C35 C31 129.5(7) . .
C50 C35 C31 105.4(7) . .
C51 C36 C50 111.8(7) . .
C51 C36 C38 141.4(7) . .
C50 C36 C38 106.7(7) . .
C43 C37 C80 118.4(8) . .
C66 C38 C31 120.6(7) . .
C66 C38 C36 131.6(7) . .
C31 C38 C36 107.8(7) . .
C40 C39 C52 118.0(8) . .
C39 C40 C76 121.1(8) . .
C39 C40 C64 131.8(8) . .
C76 C40 C64 107.1(7) . .
C73 C42 C68 119.0(8) . .
C73 C42 C30 132.5(7) . .
C68 C42 C30 108.5(7) . .
C56 C43 C37 121.5(8) . .
C73 C44 C81 121.2(8) . .
C47 C45 C24 110.8(8) . .
C47 C45 S3 135.9(7) . .
C24 C45 S3 113.1(6) . .
C84 C46 C65 126.4(8) . .
C84 C46 C76 127.7(8) . .
C65 C46 C76 105.9(7) . .
C75 C47 C45 125.9(8) . .
C75 C47 C28 128.2(8) . .
C45 C47 C28 105.9(7) . .
C32 C48 C55 121.7(8) . .
C35 C49 S2 123.7(6) . .
C35 C49 S5 122.2(6) . .
S2 C49 S5 114.1(4) . .
C35 C50 C36 111.2(7) . .
C35 C50 S1 135.6(6) . .
C36 C50 S1 113.2(6) . .
C36 C51 C58 112.3(7) . .
C36 C51 C68 141.4(7) . .
C58 C51 C68 106.3(7) . .
C29 C52 C39 121.2(8) . .
C30 C53 S4 122.2(7) . .
C30 C53 S9 123.3(7) . .
S4 C53 S9 114.4(5) . .
C66 C55 C48 119.3(7) . .
C43 C56 C60 120.7(8) . .
C70 C57 S17 122.2(7) . .
C70 C57 S6 115.6(7) . .
S17 C57 S6 122.1(6) . .
C30 C58 C51 111.8(7) . .
C30 C58 S1 135.4(6) . .
C51 C58 S1 112.7(6) . .
C28 C60 C56 118.9(8) . .
C69 C61 S8 117.1(7) . .
C69 C61 S15 122.9(7) . .
S8 C61 S15 120.0(6) . .
C68 C62 C81 119.0(8) . .
C24 C64 C65 111.8(7) . .
C24 C64 C40 140.8(8) . .
C65 C64 C40 107.3(7) . .
C46 C65 C64 111.3(7) . .
C46 C65 S3 134.9(7) . .
C64 C65 S3 113.7(6) . .
C38 C66 C55 119.7(8) . .
C72 C67 S20B 116.8(7) . .
C72 C67 S4 115.3(7) . .
S20B C67 S4 127.7(7) . .
C72 C67 S20A 129.8(7) . .
S20B C67 S20A 18.7(3) . .
S4 C67 S20A 113.9(6) . .
C62 C68 C42 121.0(8) . .
C62 C68 C51 131.1(7) . .
C42 C68 C51 107.8(7) . .
C61 C69 S7 115.5(7) . .
C61 C69 S11 124.6(7) . .
S7 C69 S11 119.9(6) . .
C57 C70 S10 116.4(7) . .
C57 C70 S14 125.0(7) . .
S10 C70 S14 118.6(5) . .
C67 C72 S19 123.1(7) . .
C67 C72 S9 117.6(7) . .
S19 C72 S9 119.0(6) . .
C42 C73 C44 120.0(8) . .
C47 C75 S8 123.3(7) . .
C47 C75 S7 122.3(7) . .
S8 C75 S7 114.4(5) . .
C27 C76 C40 119.4(8) . .
C27 C76 C46 132.1(8) . .
C40 C76 C46 108.5(7) . .
C74 C77 S15 108.7(7) . .
C34 C78 S13 126.1(7) . .
C34 C78 S5 116.1(6) . .
S13 C78 S5 117.5(5) . .
C87 C79 S13 112.0(7) . .
C37 C80 C28 120.4(8) . .
C37 C80 C24 131.5(8) . .
C28 C80 C24 108.1(7) . .
C62 C81 C44 119.8(8) . .
C46 C84 S10 121.0(7) . .
C46 C84 S6 124.9(7) . .
S10 C84 S6 114.1(5) . .
C96 C86 S17 106.3(7) . .
C85 C88 S16 115.5(7) . .
C91 C90 S14 106.2(7) . .
C92 C93 S19 116.8(8) . .
C83 C95 S11 113.9(7) . .
C94A S20A C67 102.8(6) . .
C97A C94A S20A 114.5(11) . .
C67 S20B C94B 101.6(8) . .
C97B C94B S20B 107.2(14) . .

loop_
_geom_bond_atom_site_label_1
_geom_bond_atom_site_label_2
_geom_bond_distance
_geom_bond_site_symmetry_2
S1 C50 1.728(8) .
S1 C58 1.736(8) .
S2 C49 1.721(9) .
S2 C34 1.751(8) .
S3 C45 1.730(9) .
S3 C65 1.742(9) .
S4 C53 1.717(9) .
S4 C67 1.744(9) .
S5 C49 1.727(8) .
S5 C78 1.758(9) .
S6 C84 1.723(9) .
S6 C57 1.737(9) .
S7 C75 1.722(9) .
S7 C69 1.729(9) .
S8 C75 1.709(9) .
S8 C61 1.735(9) .
S9 C53 1.727(9) .
S9 C72 1.755(10) .
S10 C84 1.721(9) .
S10 C70 1.733(10) .
S11 C69 1.752(9) .
S11 C95 1.843(11) .
P12 F26 1.590(6) .
P12 F26 1.590(6) 2_565
P12 F22 1.598(5) 2_565
P12 F22 1.598(5) .
P12 F33 1.604(6) .
P12 F33 1.604(6) 2_565
S13 C78 1.755(9) .
S13 C79 1.797(10) .
S14 C70 1.743(9) .
S14 C90 1.797(10) .
S15 C61 1.740(9) .
S15 C77 1.809(10) .
S16 C34 1.747(9) .
S16 C88 1.804(10) .
S17 C57 1.727(10) .
S17 C86 1.807(10) .
P18 F71 1.535(8) .
P18 F23 1.580(7) .
P18 F41 1.582(7) .
P18 F25 1.584(7) .
P18 F59 1.586(8) .
P18 F89 1.600(8) .
S19 C72 1.751(9) .
S19 C93 1.796(12) .
P21 F63 1.568(9) .
P21 F63 1.568(9) 2_666
P21 F82 1.572(8) 2_666
P21 F82 1.572(8) .
P21 F54 1.584(8) 2_666
P21 F54 1.584(8) .
C24 C64 1.386(12) .
C24 C45 1.438(11) .
C24 C80 1.458(12) .
C27 C29 1.388(11) .
C27 C76 1.390(12) .
C28 C60 1.386(12) .
C28 C80 1.426(12) .
C28 C47 1.486(12) .
C29 C52 1.364(12) .
C30 C53 1.387(11) .
C30 C58 1.404(11) .
C30 C42 1.481(12) .
C31 C32 1.385(11) .
C31 C38 1.412(11) .
C31 C35 1.488(11) .
C32 C48 1.393(11) .
C34 C78 1.334(13) .
C35 C49 1.390(11) .
C35 C50 1.412(11) .
C36 C51 1.376(11) .
C36 C50 1.425(11) .
C36 C38 1.466(11) .
C37 C43 1.391(12) .
C37 C80 1.392(11) .
C38 C66 1.374(11) .
C39 C40 1.384(11) .
C39 C52 1.391(12) .
C40 C76 1.420(12) .
C40 C64 1.470(12) .
C42 C73 1.379(12) .
C42 C68 1.424(11) .
C43 C56 1.384(12) .
C44 C73 1.382(11) .
C44 C81 1.395(11) .
C45 C47 1.415(12) .
C46 C84 1.392(12) .
C46 C65 1.403(12) .
C46 C76 1.489(11) .
C47 C75 1.394(12) .
C48 C55 1.394(11) .
C51 C58 1.424(11) .
C51 C68 1.464(11) .
C55 C66 1.393(11) .
C56 C60 1.398(12) .
C57 C70 1.369(13) .
C61 C69 1.349(13) .
C62 C68 1.382(11) .
C62 C81 1.395(11) .
C64 C65 1.413(12) .
C67 C72 1.336(14) .
C67 S20B 1.643(11) .
C67 S20A 1.819(11) .
C74 C77 1.495(13) .
C79 C87 1.498(14) .
C83 C95 1.470(14) .
C85 C88 1.524(14) .
C86 C96 1.523(14) .
C90 C91 1.527(13) .
C92 C93 1.503(15) .
S20A C94A 1.809(13) .
C94A C97A 1.469(17) .
S20B C94B 1.833(17) .
C94B C97B 1.48(2) .

loop_
_geom_torsion_atom_site_label_1
_geom_torsion_atom_site_label_2
_geom_torsion_atom_site_label_3
_geom_torsion_atom_site_label_4
_geom_torsion
C76 C27 C29 C52 -0.4(13)
C38 C31 C32 C48 -0.2(12)
C35 C31 C32 C48 179.3(8)
C88 S16 C34 C78 -174.7(8)
C88 S16 C34 S2 9.1(7)
C49 S2 C34 C78 4.6(8)
C49 S2 C34 S16 -178.9(6)
C32 C31 C35 C49 1.9(15)
C38 C31 C35 C49 -178.7(8)
C32 C31 C35 C50 -178.8(8)
C38 C31 C35 C50 0.7(9)
C32 C31 C38 C66 -1.2(12)
C35 C31 C38 C66 179.2(7)
C32 C31 C38 C36 179.2(7)
C35 C31 C38 C36 -0.3(9)
C51 C36 C38 C66 1.1(18)
C50 C36 C38 C66 -179.7(9)
C51 C36 C38 C31 -179.4(10)
C50 C36 C38 C31 -0.2(9)
C52 C39 C40 C76 -0.4(13)
C52 C39 C40 C64 178.5(9)
C53 C30 C42 C73 0.4(16)
C58 C30 C42 C73 179.8(9)
C53 C30 C42 C68 -178.2(9)
C58 C30 C42 C68 1.2(9)
C80 C37 C43 C56 0.5(13)
C64 C24 C45 C47 -175.9(7)
C80 C24 C45 C47 1.5(10)
C64 C24 C45 S3 0.5(10)
C80 C24 C45 S3 177.8(6)
C65 S3 C45 C47 175.3(10)
C65 S3 C45 C24 0.2(7)
C24 C45 C47 C75 176.7(8)
S3 C45 C47 C75 1.6(16)
C24 C45 C47 C28 -2.1(10)
S3 C45 C47 C28 -177.2(8)
C60 C28 C47 C75 3.5(16)
C80 C28 C47 C75 -176.9(9)
C60 C28 C47 C45 -177.8(9)
C80 C28 C47 C45 1.9(10)
C31 C32 C48 C55 2.4(12)
C50 C35 C49 S2 178.5(7)
C31 C35 C49 S2 -2.2(13)
C50 C35 C49 S5 -0.7(12)
C31 C35 C49 S5 178.6(7)
C34 S2 C49 C35 175.2(8)
C34 S2 C49 S5 -5.5(6)
C78 S5 C49 C35 -176.1(7)
C78 S5 C49 S2 4.7(6)
C49 C35 C50 C36 178.6(8)
C31 C35 C50 C36 -0.8(9)
C49 C35 C50 S1 0.7(14)
C31 C35 C50 S1 -178.7(7)
C51 C36 C50 C35 -179.9(7)
C38 C36 C50 C35 0.6(9)
C51 C36 C50 S1 -1.5(9)
C38 C36 C50 S1 179.0(5)
C58 S1 C50 C35 179.9(9)
C58 S1 C50 C36 2.0(6)
C50 C36 C51 C58 -0.1(10)
C38 C36 C51 C58 179.1(10)
C50 C36 C51 C68 -179.1(10)
C38 C36 C51 C68 0(2)
C27 C29 C52 C39 0.8(13)
C40 C39 C52 C29 -0.4(13)
C58 C30 C53 S4 0.8(13)
C42 C30 C53 S4 -179.9(7)
C58 C30 C53 S9 -177.0(7)
C42 C30 C53 S9 2.3(13)
C67 S4 C53 C30 178.5(8)
C67 S4 C53 S9 -3.4(6)
C72 S9 C53 C30 -177.9(8)
C72 S9 C53 S4 4.1(6)
C32 C48 C55 C66 -3.3(12)
C37 C43 C56 C60 -1.6(13)
C86 S17 C57 C70 178.7(8)
C86 S17 C57 S6 -2.8(8)
C84 S6 C57 C70 -0.2(8)
C84 S6 C57 S17 -178.8(6)
C53 C30 C58 C51 177.9(8)
C42 C30 C58 C51 -1.6(10)
C53 C30 C58 S1 -1.6(15)
C42 C30 C58 S1 178.9(7)
C36 C51 C58 C30 -178.0(7)
C68 C51 C58 C30 1.4(10)
C36 C51 C58 S1 1.6(9)
C68 C51 C58 S1 -179.0(6)
C50 S1 C58 C30 177.4(9)
C50 S1 C58 C51 -2.1(6)
C80 C28 C60 C56 -0.9(13)
C47 C28 C60 C56 178.8(9)
C43 C56 C60 C28 1.8(13)
C75 S8 C61 C69 1.7(9)
C75 S8 C61 S15 -177.5(6)
C77 S15 C61 C69 178.8(9)
C77 S15 C61 S8 -2.1(8)
C45 C24 C64 C65 -1.1(11)
C80 C24 C64 C65 -177.1(11)
C45 C24 C64 C40 175.1(10)
C80 C24 C64 C40 -1(2)
C39 C40 C64 C24 3.5(19)
C76 C40 C64 C24 -177.5(11)
C39 C40 C64 C65 179.8(9)
C76 C40 C64 C65 -1.2(10)
C84 C46 C65 C64 178.9(8)
C76 C46 C65 C64 0.1(10)
C84 C46 C65 S3 -5.2(15)
C76 C46 C65 S3 176.0(7)
C24 C64 C65 C46 178.1(7)
C40 C64 C65 C46 0.6(10)
C24 C64 C65 S3 1.3(10)
C40 C64 C65 S3 -176.2(6)
C45 S3 C65 C46 -176.7(10)
C45 S3 C65 C64 -0.9(7)
C31 C38 C66 C55 0.3(12)
C36 C38 C66 C55 179.8(8)
C48 C55 C66 C38 1.9(12)
C53 S4 C67 C72 1.1(8)
C53 S4 C67 S20B -174.6(8)
C53 S4 C67 S20A 170.7(5)
C81 C62 C68 C42 0.4(12)
C81 C62 C68 C51 178.8(8)
C73 C42 C68 C62 -0.5(12)
C30 C42 C68 C62 178.3(8)
C73 C42 C68 C51 -179.2(7)
C30 C42 C68 C51 -0.4(9)
C36 C51 C68 C62 0.0(18)
C58 C51 C68 C62 -179.0(9)
C36 C51 C68 C42 178.5(10)
C58 C51 C68 C42 -0.5(9)
S8 C61 C69 S7 -1.7(11)
S15 C61 C69 S7 177.4(6)
S8 C61 C69 S11 179.4(6)
S15 C61 C69 S11 -1.4(14)
C75 S7 C69 C61 0.8(9)
C75 S7 C69 S11 179.7(6)
C95 S11 C69 C61 79.4(10)
C95 S11 C69 S7 -99.4(7)
S17 C57 C70 S10 179.5(5)
S6 C57 C70 S10 0.9(11)
S17 C57 C70 S14 0.3(13)
S6 C57 C70 S14 -178.3(6)
C84 S10 C70 C57 -1.2(9)
C84 S10 C70 S14 178.1(6)
C90 S14 C70 C57 -87.0(10)
C90 S14 C70 S10 93.8(7)
S20B C67 C72 S19 -9.0(12)
S4 C67 C72 S19 174.8(5)
S20A C67 C72 S19 7.1(14)
S20B C67 C72 S9 177.9(6)
S4 C67 C72 S9 1.7(11)
S20A C67 C72 S9 -166.0(6)
C93 S19 C72 C67 152.9(9)
C93 S19 C72 S9 -34.0(7)
C53 S9 C72 C67 -3.5(9)
C53 S9 C72 S19 -176.9(6)
C68 C42 C73 C44 0.5(12)
C30 C42 C73 C44 -178.0(8)
C81 C44 C73 C42 -0.3(13)
C45 C47 C75 S8 -177.5(7)
C28 C47 C75 S8 1.0(14)
C45 C47 C75 S7 3.5(14)
C28 C47 C75 S7 -178.0(7)
C61 S8 C75 C47 179.9(8)
C61 S8 C75 S7 -1.0(6)
C69 S7 C75 C47 179.4(8)
C69 S7 C75 S8 0.3(6)
C29 C27 C76 C40 -0.4(12)
C29 C27 C76 C46 -179.9(9)
C39 C40 C76 C27 0.8(13)
C64 C40 C76 C27 -178.3(8)
C39 C40 C76 C46 -179.6(8)
C64 C40 C76 C46 1.3(9)
C84 C46 C76 C27 -0.1(16)
C65 C46 C76 C27 178.6(9)
C84 C46 C76 C40 -179.6(9)
C65 C46 C76 C40 -0.9(10)
C61 S15 C77 C74 172.6(8)
S16 C34 C78 S13 -5.9(13)
S2 C34 C78 S13 170.4(5)
S16 C34 C78 S5 -178.4(5)
S2 C34 C78 S5 -2.1(10)
C79 S13 C78 C34 117.0(9)
C79 S13 C78 S5 -70.6(6)
C49 S5 C78 C34 -1.6(8)
C49 S5 C78 S13 -174.7(5)
C78 S13 C79 C87 -77.0(7)
C43 C37 C80 C28 0.5(13)
C43 C37 C80 C24 -178.3(9)
C60 C28 C80 C37 -0.3(13)
C47 C28 C80 C37 180.0(8)
C60 C28 C80 C24 178.7(8)
C47 C28 C80 C24 -1.0(10)
C64 C24 C80 C37 -5.3(19)
C45 C24 C80 C37 178.6(9)
C64 C24 C80 C28 175.8(11)
C45 C24 C80 C28 -0.3(10)
C68 C62 C81 C44 -0.2(12)
C73 C44 C81 C62 0.2(13)
C65 C46 C84 S10 -1.4(13)
C76 C46 C84 S10 177.1(7)
C65 C46 C84 S6 -178.3(7)
C76 C46 C84 S6 0.2(14)
C70 S10 C84 C46 -176.2(8)
C70 S10 C84 S6 1.0(6)
C57 S6 C84 C46 176.5(8)
C57 S6 C84 S10 -0.6(6)
C57 S17 C86 C96 -171.0(7)
C34 S16 C88 C85 75.4(7)
C70 S14 C90 C91 171.6(7)
C72 S19 C93 C92 -63.8(8)
C69 S11 C95 C83 74.8(8)
C72 C67 S20A C94A -124.6(10)
S20B C67 S20A C94A -73.7(11)
S4 C67 S20A C94A 67.6(7)
C67 S20A C94A C97A 77.3(12)
C72 C67 S20B C94B -106.2(12)
S4 C67 S20B C94B 69.5(12)
S20A C67 S20B C94B 115.7(14)
C67 S20B C94B C97B -177.8(16)
